data_9001666
loop_
_publ_author_name
'Artioli, G.'
'Rinaldi, R.'
'Wilson, C. C.'
'Zanazzi, P. F.'

_publ_section_title
;High-temperature Fe-Mg cation partitioning in olivine: In-situ single-crystal
 neutron diffraction study T = room temperature Atomic parameters obtained
 from the ICSD
;
_journal_name_full 'American Mineralogist'
_journal_page_first 197
_journal_page_last 200
_journal_volume 80
_journal_year 1995
_chemical_formula_sum 'Fe0.24 Mg1.76 O4 Si'
_chemical_name_mineral Forsterite
_space_group_IT_number 62
_symmetry_space_group_name_Hall '-P 2c 2ab'
_symmetry_space_group_name_H-M 'P b n m'
_cell_angle_alpha 90
_cell_angle_beta 90
_cell_angle_gamma 90
_cell_length_a 4.740
_cell_length_b 10.230
_cell_length_c 5.960
_cell_formula_units_Z 4
_cell_volume 289.002
_database_code_amcsd 0001718
_exptl_crystal_density_diffrn 3.408
_cod_original_formula_sum '(Mg1.76 Fe.24) Si O4'
_cod_database_code 9001666

loop_
_space_group_symop_operation_xyz
x,y,z
x,y,1/2-z
-x,-y,1/2+z
1/2+x,1/2-y,1/2+z
1/2-x,1/2+y,1/2-z
1/2-x,1/2+y,z
1/2+x,1/2-y,-z
-x,-y,-z

loop_
_atom_site_aniso_label
_atom_site_aniso_U_11
_atom_site_aniso_U_22
_atom_site_aniso_U_33
_atom_site_aniso_U_12
_atom_site_aniso_U_13
_atom_site_aniso_U_23
Mg1 0.00530 0.00490 0.00580 -0.00120 -0.00040 -0.00050
Fe1 0.00530 0.00490 0.00580 -0.00120 -0.00040 -0.00050
Mg2 0.00730 0.00490 0.00600 0.00060 0.00000 0.00000
Fe2 0.00730 0.00490 0.00600 0.00060 0.00000 0.00000
Si 0.00390 0.00170 0.00390 0.00110 0.00000 0.00000
O1 0.00500 0.00720 0.00600 0.00070 0.00000 0.00000
O2 0.00690 0.00180 0.00710 0.00020 0.00000 0.00000
O3 0.00680 0.00580 0.00620 0.00020 0.00020 0.00100

loop_
_atom_site_label
_atom_site_fract_x
_atom_site_fract_y
_atom_site_fract_z
_atom_site_occupancy
Mg1 0.00000 0.00000 0.00000 0.87900
Fe1 0.00000 0.00000 0.00000 0.12100
Mg2 0.98970 0.27880 0.25000 0.88100
Fe2 0.98970 0.27880 0.25000 0.11900
Si 0.42750 0.09370 0.25000 1.00000
O1 0.76660 0.09090 0.25000 1.00000
O2 0.22070 0.44870 0.25000 1.00000
O3 0.27880 0.16370 0.03370 1.00000

loop_
_cod_related_entry_id
_cod_related_entry_database
_cod_related_entry_code
1 AMCSD 0001718
